data_7016592
loop_
_publ_author_name
'Qiu, Renhua'
'Yin, Shuangfeng'
'Song, Xingxing'
'Meng, Zhengong'
'Qiu, Yimiao'
'Tan, Nianyuan'
'Xu, Xinhua'
'Luo, Shenglian'
'Dai, Feng-Rong'
'Au, Chak-Tong'
'Wong, Wai-Yeung'

_publ_section_title
;
 Effect of butterfly-shaped sulfur-bridged ligand and counter anions on
 the catalytic activity and diastereoselectivity of organobismuth
 complexes.
;
_journal_issue 37
_journal_name_full 'Dalton transactions (Cambridge, England : 2003)'
_journal_page_first 9482
_journal_page_last 9489
_journal_paper_doi 10.1039/c0dt01419b
_journal_volume 40
_journal_year 2011
_chemical_formula_sum 'C18 H14 Bi F9 O4 S2'
_chemical_formula_weight 738.39
_chemical_compound_source 'From datablock wy2211wc'
_space_group_IT_number 14
_symmetry_cell_setting monoclinic
_symmetry_space_group_name_Hall '-P 2ybc'
_symmetry_space_group_name_H-M 'P 1 21/c 1'
_atom_sites_solution_hydrogens geom
_atom_sites_solution_primary direct
_atom_sites_solution_secondary difmap
_audit_creation_method SHELXL-97
_cell_angle_alpha 90.00
_cell_angle_beta 96.0340(10)
_cell_angle_gamma 90.00
_cell_formula_units_Z 4
_cell_length_a 19.5855(16)
_cell_length_b 11.7682(10)
_cell_length_c 9.9156(8)
_cell_measurement_reflns_used 13168
_cell_measurement_temperature 173(2)
_cell_measurement_theta_max 28.26
_cell_measurement_theta_min 2.69
_cell_volume 2272.7(3)
_computing_cell_refinement 'SAINT (Bruker, 1999)'
_computing_data_collection 'SMART (Bruker, 1998)'
_computing_data_reduction SAINT
_computing_structure_refinement 'SHELXL-97 (Sheldrick, 1997)'
_computing_structure_solution 'SHELXS-97 (Sheldrick, 1990)'
_diffrn_ambient_temperature 173(2)
_diffrn_measured_fraction_theta_full 0.963
_diffrn_measured_fraction_theta_max 0.963
_diffrn_measurement_device_type 'Smart CCD'
_diffrn_measurement_method '\w and \f scans'
_diffrn_radiation_monochromator graphite
_diffrn_radiation_source 'fine-focus sealed tube'
_diffrn_radiation_type MoK\a
_diffrn_radiation_wavelength 0.71073
_diffrn_reflns_av_R_equivalents 0.0325
_diffrn_reflns_av_sigmaI/netI 0.0413
_diffrn_reflns_limit_h_max 26
_diffrn_reflns_limit_h_min -26
_diffrn_reflns_limit_k_max 11
_diffrn_reflns_limit_k_min -15
_diffrn_reflns_limit_l_max 13
_diffrn_reflns_limit_l_min -13
_diffrn_reflns_number 13168
_diffrn_reflns_theta_full 28.26
_diffrn_reflns_theta_max 28.26
_diffrn_reflns_theta_min 2.69
_exptl_absorpt_coefficient_mu 8.038
_exptl_absorpt_correction_T_max 1.0000
_exptl_absorpt_correction_T_min 0.3652
_exptl_absorpt_correction_type multi-scan
_exptl_absorpt_process_details SADABS
_exptl_crystal_colour colorless
_exptl_crystal_density_diffrn 2.158
_exptl_crystal_density_method 'not measured'
_exptl_crystal_description rod
_exptl_crystal_F_000 1400
_exptl_crystal_size_max 0.34
_exptl_crystal_size_mid 0.18
_exptl_crystal_size_min 0.16
_refine_diff_density_max 2.826
_refine_diff_density_min -2.214
_refine_diff_density_rms 0.186
_refine_ls_extinction_method none
_refine_ls_goodness_of_fit_ref 1.039
_refine_ls_hydrogen_treatment mixed
_refine_ls_matrix_type full
_refine_ls_number_parameters 313
_refine_ls_number_reflns 5426
_refine_ls_number_restraints 2
_refine_ls_restrained_S_all 1.039
_refine_ls_R_factor_all 0.0380
_refine_ls_R_factor_gt 0.0347
_refine_ls_shift/su_max 0.001
_refine_ls_shift/su_mean 0.000
_refine_ls_structure_factor_coef Fsqd
_refine_ls_weighting_details 'calc w=1/[\s^2^(Fo^2^)+(0.0695P)^2^+0.7099P] where P=(Fo^2^+2Fc^2^)/3'
_refine_ls_weighting_scheme calc
_refine_ls_wR_factor_gt 0.0960
_refine_ls_wR_factor_ref 0.0986
_reflns_number_gt 4941
_reflns_number_total 5426
_reflns_threshold_expression >2sigma(I)
_cod_data_source_file c0dt01419b.txt
_cod_data_source_block wy2211wc
_cod_depositor_comments
;
The following automatic conversions were performed:

'_symmetry_cell_setting' value 'Monoclinic' changed to 'monoclinic'
according to /home/saulius/struct/CIF-dictionaries/cif_core.dic
dictionary named 'cif_core.dic' version 2.4.1 from 2010-06-29.

Automatic conversion script
Id: cif_fix_values 1715 2011-07-08 13:25:40Z adriana 
;
_cod_original_sg_symbol_H-M P2(1)/c
_cod_database_code 7016592

loop_
_symmetry_equiv_pos_as_xyz
'x, y, z'
'-x, y+1/2, -z+1/2'
'-x, -y, -z'
'x, -y-1/2, z-1/2'

loop_
_atom_site_label
_atom_site_type_symbol
_atom_site_fract_x
_atom_site_fract_y
_atom_site_fract_z
_atom_site_U_iso_or_equiv
_atom_site_adp_type
_atom_site_occupancy
_atom_site_symmetry_multiplicity
_atom_site_calc_flag
_atom_site_refinement_flags
Bi1 Bi 0.336309(7) -0.013216(14) 0.430476(14) 0.02653(8) Uani 1 1 d .
C1 C 0.24214(19) 0.0830(3) 0.4763(3) 0.0254(7) Uani 1 1 d .
C2 C 0.1987(2) 0.0380(4) 0.5646(4) 0.0298(8) Uani 1 1 d .
H2A H 0.2102 -0.0317 0.6097 0.036 Uiso 1 1 calc R
C3 C 0.1379(2) 0.0947(4) 0.5878(4) 0.0368(9) Uani 1 1 d .
H3A H 0.1085 0.0635 0.6485 0.044 Uiso 1 1 calc R
C4 C 0.1211(2) 0.1958(4) 0.5221(4) 0.0397(10) Uani 1 1 d .
H4A H 0.0802 0.2346 0.5382 0.048 Uiso 1 1 calc R
C5 C 0.1641(2) 0.2410(4) 0.4323(4) 0.0370(9) Uani 1 1 d .
H5A H 0.1525 0.3111 0.3881 0.044 Uiso 1 1 calc R
C6 C 0.2241(2) 0.1842(3) 0.4065(4) 0.0287(8) Uani 1 1 d .
C7 C 0.2630(2) 0.2328(4) 0.2958(4) 0.0331(8) Uani 1 1 d .
H7A H 0.2622 0.3167 0.3022 0.040 Uiso 1 1 calc R
H7B H 0.2386 0.2114 0.2069 0.040 Uiso 1 1 calc R
C8 C 0.3913(2) 0.2622(3) 0.4490(4) 0.0332(8) Uani 1 1 d .
H8A H 0.4198 0.3250 0.4190 0.040 Uiso 1 1 calc R
H8B H 0.3547 0.2962 0.4976 0.040 Uiso 1 1 calc R
C9 C 0.4353(2) 0.1872(3) 0.5449(4) 0.0285(8) Uani 1 1 d .
C10 C 0.4930(2) 0.2364(4) 0.6194(4) 0.0360(9) Uani 1 1 d .
H10A H 0.5059 0.3122 0.6006 0.043 Uiso 1 1 calc R
C11 C 0.5313(2) 0.1747(4) 0.7204(5) 0.0413(11) Uani 1 1 d .
H11A H 0.5697 0.2087 0.7717 0.050 Uiso 1 1 calc R
C12 C 0.5133(2) 0.0642(4) 0.7460(5) 0.0383(10) Uani 1 1 d .
H12A H 0.5393 0.0222 0.8153 0.046 Uiso 1 1 calc R
C13 C 0.4576(3) 0.0139(3) 0.6714(5) 0.0331(9) Uani 1 1 d .
H13A H 0.4461 -0.0627 0.6890 0.040 Uiso 1 1 calc R
C14 C 0.41775(18) 0.0753(3) 0.5698(4) 0.0251(7) Uani 1 1 d .
C15 C 0.1933(2) 0.8929(4) -0.0114(4) 0.0350(9) Uani 1 1 d .
C16 C 0.1563(2) 0.9077(4) 0.1173(5) 0.0388(10) Uani 1 1 d .
C17 C 0.0899(2) 0.8371(5) 0.1195(5) 0.0459(11) Uani 1 1 d .
C18 C 0.0433(3) 0.8766(7) 0.2260(6) 0.0659(17) Uani 1 1 d .
F1 F 0.19312(15) 0.7823(3) -0.0452(3) 0.0559(8) Uani 1 1 d .
F2 F 0.15689(16) 0.9501(4) -0.1126(3) 0.0622(9) Uani 1 1 d .
F3 F 0.19884(14) 0.8769(3) 0.2253(3) 0.0587(9) Uani 1 1 d .
F4 F 0.1408(2) 1.0171(3) 0.1324(5) 0.0679(12) Uani 1 1 d .
F5 F 0.10621(17) 0.7281(3) 0.1462(4) 0.0643(9) Uani 1 1 d .
F6 F 0.05304(15) 0.8412(4) -0.0030(3) 0.0676(10) Uani 1 1 d .
F7 F 0.07714(18) 0.8877(4) 0.3458(3) 0.0730(10) Uani 1 1 d .
F8 F 0.0114(3) 0.9719(5) 0.1911(7) 0.112(2) Uani 1 1 d .
F9 F -0.00576(18) 0.7979(5) 0.2357(4) 0.0924(14) Uani 1 1 d .
O1 O 0.32422(19) -0.1339(3) 0.6290(3) 0.0425(7) Uani 1 1 d D
H1 H 0.318(2) -0.109(5) 0.707(3) 0.043 Uiso 1 1 d D
H1A H 0.319(6) -0.206(2) 0.633(12) 0.182 Uiso 1 1 d D
O2 O 0.2812(2) 1.0495(3) 0.0757(5) 0.0606(11) Uani 1 1 d .
O3 O 0.2965(3) 0.9615(5) -0.1345(4) 0.0682(13) Uani 1 1 d .
O4 O 0.32087(19) 0.8576(3) 0.0801(5) 0.0646(11) Uani 1 1 d .
S1 S 0.35210(5) 0.18647(9) 0.30053(9) 0.0317(2) Uani 1 1 d .
S2 S 0.28304(6) 0.94376(9) 0.00408(10) 0.0337(2) Uani 1 1 d .

loop_
_atom_site_aniso_label
_atom_site_aniso_U_11
_atom_site_aniso_U_22
_atom_site_aniso_U_33
_atom_site_aniso_U_23
_atom_site_aniso_U_13
_atom_site_aniso_U_12
Bi1 0.02598(12) 0.02731(11) 0.02642(11) -0.00812(4) 0.00331(7) 0.00091(4)
C1 0.0225(18) 0.0298(18) 0.0233(16) -0.0030(14) -0.0002(13) -0.0024(14)
C2 0.024(2) 0.034(2) 0.031(2) -0.0006(16) 0.0029(15) -0.0037(16)
C3 0.025(2) 0.052(3) 0.034(2) 0.0003(19) 0.0092(16) -0.0024(19)
C4 0.027(2) 0.050(3) 0.042(2) -0.0024(19) 0.0048(17) 0.0109(18)
C5 0.035(2) 0.039(2) 0.037(2) 0.0045(18) 0.0026(17) 0.0098(18)
C6 0.026(2) 0.035(2) 0.0246(17) -0.0007(14) 0.0010(14) 0.0010(15)
C7 0.030(2) 0.042(2) 0.0278(17) 0.0073(16) 0.0027(15) 0.0011(17)
C8 0.037(2) 0.0281(19) 0.0352(19) -0.0005(16) 0.0052(16) -0.0046(16)
C9 0.0250(19) 0.032(2) 0.0300(18) -0.0059(15) 0.0077(14) 0.0029(15)
C10 0.026(2) 0.033(2) 0.049(2) -0.0086(18) 0.0064(17) -0.0015(16)
C11 0.0175(19) 0.050(3) 0.054(3) -0.020(2) -0.0049(17) 0.0038(17)
C12 0.023(2) 0.050(3) 0.041(2) -0.006(2) -0.0023(16) 0.0098(18)
C13 0.029(2) 0.035(2) 0.035(2) -0.0010(15) 0.0034(18) 0.0079(15)
C14 0.0171(17) 0.0307(19) 0.0279(17) -0.0064(14) 0.0043(13) 0.0036(13)
C15 0.031(2) 0.040(2) 0.033(2) -0.0018(17) -0.0038(16) -0.0004(17)
C16 0.038(2) 0.042(3) 0.035(2) 0.0008(19) -0.0006(17) -0.0022(19)
C17 0.033(2) 0.061(3) 0.042(2) 0.006(2) -0.0054(19) -0.007(2)
C18 0.043(3) 0.097(5) 0.059(3) 0.010(3) 0.009(3) -0.003(3)
F1 0.0501(18) 0.0493(18) 0.0679(19) -0.0291(15) 0.0048(14) -0.0133(14)
F2 0.0462(19) 0.099(3) 0.0391(16) 0.0251(17) -0.0077(13) 0.0007(18)
F3 0.0446(17) 0.095(3) 0.0335(13) 0.0105(15) -0.0081(12) -0.0221(16)
F4 0.075(3) 0.043(2) 0.091(3) -0.0091(17) 0.034(2) 0.0003(16)
F5 0.063(2) 0.051(2) 0.080(2) 0.0045(17) 0.0111(17) -0.0167(16)
F6 0.0404(17) 0.111(3) 0.0485(16) 0.0046(17) -0.0111(13) -0.0150(17)
F7 0.065(2) 0.105(3) 0.0503(17) -0.0107(19) 0.0127(16) -0.011(2)
F8 0.099(4) 0.121(4) 0.124(5) 0.032(4) 0.048(4) 0.052(3)
F9 0.047(2) 0.153(4) 0.078(3) -0.001(3) 0.0141(19) -0.038(2)
O1 0.059(2) 0.0264(15) 0.0432(16) 0.0003(13) 0.0123(15) -0.0026(14)
O2 0.058(2) 0.0383(19) 0.087(3) -0.016(2) 0.018(2) -0.0171(18)
O3 0.068(3) 0.103(4) 0.036(2) -0.011(2) 0.0124(19) -0.016(3)
O4 0.0379(19) 0.043(2) 0.108(3) 0.029(2) -0.015(2) -0.0058(16)
S1 0.0303(5) 0.0414(6) 0.0245(4) 0.0036(4) 0.0081(4) 0.0005(4)
S2 0.0362(6) 0.0325(5) 0.0316(5) 0.0003(4) 0.0008(4) -0.0036(4)

loop_
_atom_type_symbol
_atom_type_description
_atom_type_scat_dispersion_real
_atom_type_scat_dispersion_imag
_atom_type_scat_source
C C 0.0033 0.0016 'International Tables Vol C Tables 4.2.6.8 and 6.1.1.4'
H H 0.0000 0.0000 'International Tables Vol C Tables 4.2.6.8 and 6.1.1.4'
O O 0.0106 0.0060 'International Tables Vol C Tables 4.2.6.8 and 6.1.1.4'
F F 0.0171 0.0103 'International Tables Vol C Tables 4.2.6.8 and 6.1.1.4'
S S 0.1246 0.1234 'International Tables Vol C Tables 4.2.6.8 and 6.1.1.4'
Bi Bi -4.1077 10.2566 'International Tables Vol C Tables 4.2.6.8 and 6.1.1.4'

loop_
_geom_angle_atom_site_label_1
_geom_angle_atom_site_label_2
_geom_angle_atom_site_label_3
_geom_angle
C1 Bi1 C14 100.73(13)
C1 Bi1 O1 88.82(13)
C14 Bi1 O1 84.14(13)
C1 Bi1 S1 78.27(10)
C14 Bi1 S1 77.41(10)
O1 Bi1 S1 154.94(8)
C2 C1 C6 119.7(4)
C2 C1 Bi1 120.3(3)
C6 C1 Bi1 119.8(3)
C1 C2 C3 120.5(4)
C1 C2 H2A 119.7
C3 C2 H2A 119.7
C4 C3 C2 119.8(4)
C4 C3 H3A 120.1
C2 C3 H3A 120.1
C3 C4 C5 120.1(4)
C3 C4 H4A 120.0
C5 C4 H4A 120.0
C4 C5 C6 120.6(4)
C4 C5 H5A 119.7
C6 C5 H5A 119.7
C5 C6 C1 119.3(4)
C5 C6 C7 116.7(4)
C1 C6 C7 123.9(4)
C6 C7 S1 114.9(3)
C6 C7 H7A 108.5
S1 C7 H7A 108.5
C6 C7 H7B 108.5
S1 C7 H7B 108.5
H7A C7 H7B 107.5
C9 C8 S1 112.9(3)
C9 C8 H8A 109.0
S1 C8 H8A 109.0
C9 C8 H8B 109.0
S1 C8 H8B 109.0
H8A C8 H8B 107.8
C14 C9 C10 119.8(4)
C14 C9 C8 122.3(3)
C10 C9 C8 117.7(4)
C11 C10 C9 120.3(4)
C11 C10 H10A 119.8
C9 C10 H10A 119.8
C12 C11 C10 119.8(4)
C12 C11 H11A 120.1
C10 C11 H11A 120.1
C11 C12 C13 120.5(4)
C11 C12 H12A 119.8
C13 C12 H12A 119.8
C12 C13 C14 120.6(4)
C12 C13 H13A 119.7
C14 C13 H13A 119.7
C9 C14 C13 119.0(4)
C9 C14 Bi1 120.1(3)
C13 C14 Bi1 120.3(3)
F1 C15 F2 108.1(4)
F1 C15 C16 109.0(4)
F2 C15 C16 107.6(4)
F1 C15 S2 108.2(3)
F2 C15 S2 108.9(3)
C16 C15 S2 114.9(3)
F4 C16 F3 107.6(4)
F4 C16 C15 109.5(4)
F3 C16 C15 108.9(4)
F4 C16 C17 108.4(4)
F3 C16 C17 107.3(4)
C15 C16 C17 114.9(4)
F5 C17 F6 107.8(5)
F5 C17 C18 107.5(5)
F6 C17 C18 108.0(4)
F5 C17 C16 109.5(4)
F6 C17 C16 109.8(4)
C18 C17 C16 114.1(5)
F7 C18 F8 109.7(7)
F7 C18 F9 107.6(5)
F8 C18 F9 106.5(6)
F7 C18 C17 112.0(5)
F8 C18 C17 112.2(5)
F9 C18 C17 108.7(6)
Bi1 O1 H1 124(4)
Bi1 O1 H1A 129(8)
H1 O1 H1A 106(8)
C8 S1 C7 101.29(19)
C8 S1 Bi1 95.72(13)
C7 S1 Bi1 96.58(14)
O4 S2 O2 113.2(3)
O4 S2 O3 118.1(3)
O2 S2 O3 111.3(3)
O4 S2 C15 104.5(2)
O2 S2 C15 104.4(2)
O3 S2 C15 103.6(2)

loop_
_geom_bond_atom_site_label_1
_geom_bond_atom_site_label_2
_geom_bond_distance
Bi1 C1 2.251(4)
Bi1 C14 2.252(4)
Bi1 O1 2.459(3)
Bi1 S1 2.7132(11)
C1 C2 1.389(5)
C1 C6 1.403(5)
C2 C3 1.405(6)
C2 H2A 0.9500
C3 C4 1.379(7)
C3 H3A 0.9500
C4 C5 1.394(6)
C4 H4A 0.9500
C5 C6 1.399(6)
C5 H5A 0.9500
C6 C7 1.513(5)
C7 S1 1.824(4)
C7 H7A 0.9900
C7 H7B 0.9900
C8 C9 1.501(5)
C8 S1 1.820(4)
C8 H8A 0.9900
C8 H8B 0.9900
C9 C14 1.389(6)
C9 C10 1.409(6)
C10 C11 1.391(6)
C10 H10A 0.9500
C11 C12 1.378(7)
C11 H11A 0.9500
C12 C13 1.386(7)
C12 H12A 0.9500
C13 C14 1.407(6)
C13 H13A 0.9500
C15 F1 1.345(5)
C15 F2 1.348(5)
C15 C16 1.543(6)
C15 S2 1.848(4)
C16 F4 1.334(6)
C16 F3 1.337(5)
C16 C17 1.545(7)
C17 F5 1.342(6)
C17 F6 1.347(5)
C17 C18 1.538(8)
C18 F7 1.305(7)
C18 F8 1.311(9)
C18 F9 1.346(8)
O1 H1 0.845(19)
O1 H1A 0.86(2)
O2 S2 1.435(4)
O3 S2 1.441(4)
O4 S2 1.424(4)

loop_
_geom_hbond_atom_site_label_D
_geom_hbond_atom_site_label_H
_geom_hbond_atom_site_label_A
_geom_hbond_distance_DH
_geom_hbond_distance_HA
_geom_hbond_distance_DA
_geom_hbond_angle_DHA
_geom_hbond_site_symmetry_A
O1 H1A O4 0.86(2) 1.86(5) 2.676(5) 159(11) 4_566
O1 H1 O3 0.845(19) 1.87(2) 2.706(6) 172(5) 1_546
